data_1551188
loop_
_publ_author_name
'Fataftah, Majed S.'
'Krzyaniak, Matthew D.'
'Vlaisavljevich, Bess'
'Wasielewski, Michael R.'
'Zadrozny, Joseph'
'Freedman, Danna'

_publ_section_title
;
 Metal-Ligand Covalency Enables Room Temperature Molecular Qubit
 Candidates
;
_journal_name_full 'Chemical Science'
_journal_paper_doi 10.1039/C9SC00074G
_journal_year 2019
_chemical_formula_moiety 'C18 H12 Se6 V, 2(C24 H20 P)'
_chemical_formula_sum 'C66 H52 P2 Se6 V'
_chemical_formula_weight 1431.71
_chemical_name_systematic 'tetraphenyl phosphonium titanium tis(diselenocatecholate)'
_space_group_crystal_system monoclinic
_space_group_IT_number 15
_space_group_name_Hall '-C 2yc'
_space_group_name_H-M_alt 'C 1 2/c 1'
_symmetry_space_group_name_Hall '-C 2yc'
_symmetry_space_group_name_H-M 'C 1 2/c 1'
_atom_sites_solution_hydrogens geom
_atom_sites_solution_primary dual
_audit_block_doi 10.5517/ccdc.csd.cc210dbt
_audit_creation_date 2018-03-06
_audit_creation_method
;
Olex2 1.2
(compiled 2017.08.10 svn.r3458 for OlexSys, GUI svn.r5381)
;
_audit_update_record
;
2018-11-05 deposited with the CCDC.    2019-05-28 downloaded from the CCDC.
;
_cell_angle_alpha 90
_cell_angle_beta 113.957(6)
_cell_angle_gamma 90
_cell_formula_units_Z 4
_cell_length_a 25.121(3)
_cell_length_b 13.7709(16)
_cell_length_c 17.8697(19)
_cell_measurement_reflns_used 5487
_cell_measurement_temperature 100.0
_cell_measurement_theta_max 26.16
_cell_measurement_theta_min 2.33
_cell_volume 5649.3(11)
_computing_cell_refinement 'SAINT V8.38A (?, 2016)'
_computing_data_reduction 'SAINT V8.38A (?, 2016)'
_computing_molecular_graphics 'Olex2 (Dolomanov et al., 2009)'
_computing_publication_material 'Olex2 (Dolomanov et al., 2009)'
_computing_structure_refinement 'XL (Sheldrick, 2008)'
_computing_structure_solution 'XT (Sheldrick, 2015)'
_diffrn_ambient_temperature 100.0
_diffrn_measured_fraction_theta_full 0.997
_diffrn_measured_fraction_theta_max 0.987
_diffrn_measurement_device_type 'Bruker APEX-II CCD'
_diffrn_measurement_method '\f and \w scans'
_diffrn_radiation_type MoK\a
_diffrn_radiation_wavelength 0.71073
_diffrn_reflns_av_R_equivalents 0.0718
_diffrn_reflns_av_unetI/netI 0.0598
_diffrn_reflns_Laue_measured_fraction_full 0.997
_diffrn_reflns_Laue_measured_fraction_max 0.987
_diffrn_reflns_limit_h_max 29
_diffrn_reflns_limit_h_min -30
_diffrn_reflns_limit_k_max 14
_diffrn_reflns_limit_k_min -17
_diffrn_reflns_limit_l_max 22
_diffrn_reflns_limit_l_min -22
_diffrn_reflns_number 25462
_diffrn_reflns_point_group_measured_fraction_full 0.997
_diffrn_reflns_point_group_measured_fraction_max 0.987
_diffrn_reflns_theta_full 25.242
_diffrn_reflns_theta_max 26.324
_diffrn_reflns_theta_min 1.724
_diffrn_standards_number 0
_exptl_absorpt_coefficient_mu 4.140
_exptl_absorpt_correction_T_max 0.7453
_exptl_absorpt_correction_T_min 0.4753
_exptl_absorpt_correction_type multi-scan
_exptl_absorpt_process_details
'SADABS-2016/2 (Bruker,2016/2) was used for absorption correction. wR2(int) was 0.1070 before and 0.0704 after correction. The Ratio of minimum to maximum transmission is 0.6377. The \l/2 correction factor is Not present.'
_exptl_crystal_colour 'dull dark red'
_exptl_crystal_colour_lustre dull
_exptl_crystal_colour_modifier dark
_exptl_crystal_colour_primary red
_exptl_crystal_density_diffrn 1.683
_exptl_crystal_description plate
_exptl_crystal_F_000 2820
_exptl_crystal_preparation 'VOacac2, Ph4PBr, dithiocatechol, and Et3N combined in MeCN and refluxed overnight'
_exptl_crystal_recrystallization_method 'Crystallized by diffusion of Et2O into MeCN'
_exptl_crystal_size_max 0.11
_exptl_crystal_size_mid 0.09
_exptl_crystal_size_min 0.08
_refine_diff_density_max 1.009
_refine_diff_density_min -0.699
_refine_diff_density_rms 0.118
_refine_ls_extinction_method none
_refine_ls_goodness_of_fit_ref 1.035
_refine_ls_hydrogen_treatment constr
_refine_ls_matrix_type full
_refine_ls_number_parameters 339
_refine_ls_number_reflns 5664
_refine_ls_number_restraints 0
_refine_ls_restrained_S_all 1.035
_refine_ls_R_factor_all 0.0566
_refine_ls_R_factor_gt 0.0375
_refine_ls_shift/su_max 0.001
_refine_ls_shift/su_mean 0.000
_refine_ls_structure_factor_coef Fsqd
_refine_ls_weighting_details 'w=1/[\s^2^(Fo^2^)+(0.0430P)^2^] where P=(Fo^2^+2Fc^2^)/3'
_refine_ls_weighting_scheme calc
_refine_ls_wR_factor_gt 0.0830
_refine_ls_wR_factor_ref 0.0900
_reflns_Friedel_coverage 0.000
_reflns_number_gt 4427
_reflns_number_total 5664
_reflns_threshold_expression 'I > 2\s(I)'
_cod_data_source_file c9sc00074g2.cif
_cod_data_source_block jz6081_0m
_cod_original_cell_volume 5649.1(11)
_cod_database_code 1551188
_shelx_shelxl_version_number 2016/6
_shelx_space_group_comment
;
The symmetry employed for this shelxl refinement is uniquely defined
by the following loop, which should always be used as a source of
symmetry information in preference to the above space-group names.
They are only intended as comments.
;
_shelx_estimated_absorpt_t_max 0.733
_shelx_estimated_absorpt_t_min 0.659
_olex2_refinement_description
;
1. Fixed Uiso
 At 1.2 times of:
  All C(H) groups
2.a Aromatic/amide H refined with riding coordinates:
 C007(H007), C00B(H00B), C00C(H00C), C00D(H00D), C00E(H00E), C00G(H00G),
 C00H(H00H), C00I(H00I), C00J(H00J), C00K(H00K), C00N(H00N), C00O(H00O),
 C00P(H00P), C00Q(H00Q), C00R(H00R), C00S(H00S), C00T(H00T), C00U(H00U),
 C00V(H00V), C00W(H00W), C00X(H00X), C00Y(H00Y), C00Z(H00Z), C010(H010),
 C011(H011), C012(H012)
;
_olex2_exptl_crystal_mounting_method 'Mounted under paratone oil'
_olex2_submission_original_sample_id 'Compound 2'
_olex2_submission_special_instructions 'No special instructions were received'

loop_
_space_group_symop_operation_xyz
'x, y, z'
'-x, y, -z+1/2'
'x+1/2, y+1/2, z'
'-x+1/2, y+1/2, -z+1/2'
'-x, -y, -z'
'x, -y, z-1/2'
'-x+1/2, -y+1/2, -z'
'x+1/2, -y+1/2, z-1/2'

loop_
_atom_site_label
_atom_site_type_symbol
_atom_site_fract_x
_atom_site_fract_y
_atom_site_fract_z
_atom_site_U_iso_or_equiv
_atom_site_adp_type
_atom_site_occupancy
_atom_site_site_symmetry_order
_atom_site_calc_flag
_atom_site_refinement_flags_posn
_atom_site_refinement_flags_adp
_atom_site_refinement_flags_occupancy
Se01 Se 0.48912(2) 0.08282(3) 0.33641(2) 0.01714(11) Uani 1 1 d . . .
Se02 Se 0.59377(2) 0.23563(3) 0.37058(2) 0.01577(11) Uani 1 1 d . . .
Se03 Se 0.54626(2) 0.32383(3) 0.18051(2) 0.01651(11) Uani 1 1 d . . .
V004 V 0.500000 0.21595(6) 0.250000 0.0139(2) Uani 1 2 d S T P
P005 P 0.68372(4) 0.71077(7) 0.33153(6) 0.0139(2) Uani 1 1 d . . .
C006 C 0.62482(16) 0.3446(3) 0.2566(2) 0.0157(8) Uani 1 1 d . . .
C007 C 0.78089(16) 0.6023(3) 0.4285(2) 0.0164(8) Uani 1 1 d . . .
H007 H 0.761980 0.592824 0.464416 0.020 Uiso 1 1 calc R . .
C008 C 0.49828(17) -0.0354(3) 0.2879(2) 0.0185(8) Uani 1 1 d . . .
C009 C 0.75341(16) 0.6544(3) 0.3563(2) 0.0152(8) Uani 1 1 d . . .
C00A C 0.64396(16) 0.3094(3) 0.3367(2) 0.0146(8) Uani 1 1 d . . .
C00B C 0.74974(16) 0.8793(3) 0.3840(2) 0.0151(8) Uani 1 1 d . . .
H00B H 0.783202 0.839179 0.398396 0.018 Uiso 1 1 calc R . .
C00C C 0.59003(16) 0.5780(3) 0.4793(2) 0.0206(9) Uani 1 1 d . . .
H00C H 0.569690 0.550295 0.508779 0.025 Uiso 1 1 calc R . .
C00D C 0.63999(16) 0.5584(3) 0.3910(2) 0.0184(8) Uani 1 1 d . . .
H00D H 0.654749 0.517796 0.360884 0.022 Uiso 1 1 calc R . .
C00E C 0.78164(17) 0.6682(3) 0.3033(2) 0.0176(8) Uani 1 1 d . . .
H00E H 0.762823 0.702936 0.253438 0.021 Uiso 1 1 calc R . .
C00F C 0.69424(16) 0.8390(3) 0.3504(2) 0.0138(8) Uani 1 1 d . . .
C00G C 0.60992(17) 0.5184(3) 0.4329(2) 0.0201(9) Uani 1 1 d . . .
H00G H 0.602715 0.450460 0.430179 0.024 Uiso 1 1 calc R . .
C00H C 0.75561(17) 0.9788(3) 0.3962(2) 0.0190(8) Uani 1 1 d . . .
H00H H 0.793310 1.007232 0.418149 0.023 Uiso 1 1 calc R . .
C00I C 0.49871(16) -0.1241(3) 0.3271(3) 0.0232(9) Uani 1 1 d . . .
H00I H 0.498116 -0.124578 0.379915 0.028 Uiso 1 1 calc R . .
C00J C 0.62851(16) 0.7172(3) 0.4387(2) 0.0163(8) Uani 1 1 d . . .
H00J H 0.634429 0.785458 0.439949 0.020 Uiso 1 1 calc R . .
C00K C 0.59974(16) 0.6170(3) 0.1970(2) 0.0199(9) Uani 1 1 d . . .
H00K H 0.598246 0.569573 0.234742 0.024 Uiso 1 1 calc R . .
C00L C 0.63737(16) 0.6957(3) 0.2247(2) 0.0176(8) Uani 1 1 d . . .
C00M C 0.64888(15) 0.6587(3) 0.3927(2) 0.0139(8) Uani 1 1 d . . .
C00N C 0.70158(16) 0.3236(3) 0.3917(2) 0.0185(8) Uani 1 1 d . . .
H00N H 0.714436 0.299147 0.445903 0.022 Uiso 1 1 calc R . .
C00O C 0.64495(17) 0.8976(3) 0.3286(2) 0.0179(8) Uani 1 1 d . . .
H00O H 0.607118 0.869887 0.304289 0.021 Uiso 1 1 calc R . .
C00P C 0.66398(17) 0.3944(3) 0.2334(2) 0.0179(8) Uani 1 1 d . . .
H00P H 0.651517 0.418230 0.178988 0.021 Uiso 1 1 calc R . .
C00Q C 0.86369(17) 0.5786(3) 0.3957(2) 0.0194(9) Uani 1 1 d . . .
H00Q H 0.901392 0.552139 0.409250 0.023 Uiso 1 1 calc R . .
C00R C 0.83675(17) 0.6311(3) 0.3241(2) 0.0195(9) Uani 1 1 d . . .
H00R H 0.856360 0.641577 0.289218 0.023 Uiso 1 1 calc R . .
C00S C 0.49999(18) -0.2107(3) 0.2886(3) 0.0270(10) Uani 1 1 d . . .
H00S H 0.500858 -0.270605 0.315455 0.032 Uiso 1 1 calc R . .
C00T C 0.72126(17) 0.4097(3) 0.2892(2) 0.0205(9) Uani 1 1 d . . .
H00T H 0.747283 0.445276 0.273053 0.025 Uiso 1 1 calc R . .
C00U C 0.83587(17) 0.5645(3) 0.4478(2) 0.0188(8) Uani 1 1 d . . .
H00U H 0.854666 0.528584 0.496942 0.023 Uiso 1 1 calc R . .
C00V C 0.70708(17) 1.0366(3) 0.3766(2) 0.0181(8) Uani 1 1 d . . .
H00V H 0.711602 1.104555 0.386314 0.022 Uiso 1 1 calc R . .
C00W C 0.56434(17) 0.6078(3) 0.1142(2) 0.0235(9) Uani 1 1 d . . .
H00W H 0.538537 0.554084 0.095526 0.028 Uiso 1 1 calc R . .
C00X C 0.59965(16) 0.6771(3) 0.4829(2) 0.0183(8) Uani 1 1 d . . .
H00X H 0.586587 0.717219 0.515242 0.022 Uiso 1 1 calc R . .
C00Y C 0.63910(18) 0.7646(3) 0.1684(2) 0.0238(9) Uani 1 1 d . . .
H00Y H 0.664626 0.818659 0.186670 0.029 Uiso 1 1 calc R . .
C00Z C 0.65165(17) 0.9966(3) 0.3427(2) 0.0200(9) Uani 1 1 d . . .
H00Z H 0.618389 1.037029 0.329261 0.024 Uiso 1 1 calc R . .
C010 C 0.74034(17) 0.3732(3) 0.3681(2) 0.0205(9) Uani 1 1 d . . .
H010 H 0.779640 0.382087 0.405767 0.025 Uiso 1 1 calc R . .
C011 C 0.56634(18) 0.6759(3) 0.0588(2) 0.0266(10) Uani 1 1 d . . .
H011 H 0.542177 0.669263 0.002158 0.032 Uiso 1 1 calc R . .
C012 C 0.60393(19) 0.7542(3) 0.0866(2) 0.0307(11) Uani 1 1 d . . .
H012 H 0.605402 0.801357 0.048660 0.037 Uiso 1 1 calc R . .

loop_
_atom_site_aniso_label
_atom_site_aniso_U_11
_atom_site_aniso_U_22
_atom_site_aniso_U_33
_atom_site_aniso_U_23
_atom_site_aniso_U_13
_atom_site_aniso_U_12
Se01 0.0167(2) 0.0181(2) 0.0222(2) 0.00154(15) 0.01360(18) -0.00073(16)
Se02 0.0139(2) 0.0185(2) 0.01642(19) 0.00152(15) 0.00772(16) -0.00059(16)
Se03 0.0144(2) 0.0191(2) 0.0173(2) 0.00228(15) 0.00769(16) -0.00221(16)
V004 0.0118(5) 0.0149(4) 0.0179(5) 0.000 0.0091(4) 0.000
P005 0.0117(5) 0.0163(5) 0.0166(5) -0.0010(4) 0.0085(4) -0.0006(4)
C006 0.016(2) 0.0113(18) 0.023(2) -0.0055(15) 0.0114(17) -0.0011(15)
C007 0.014(2) 0.0180(19) 0.020(2) -0.0031(16) 0.0100(17) -0.0014(16)
C008 0.0090(19) 0.0170(19) 0.032(2) -0.0025(16) 0.0107(17) -0.0015(17)
C009 0.015(2) 0.0139(18) 0.0204(19) -0.0055(15) 0.0104(17) -0.0032(16)
C00A 0.0117(19) 0.0143(18) 0.0194(19) -0.0032(15) 0.0079(16) 0.0006(16)
C00B 0.013(2) 0.0197(19) 0.0139(18) -0.0005(15) 0.0070(16) 0.0012(16)
C00C 0.010(2) 0.031(2) 0.022(2) 0.0063(17) 0.0084(17) 0.0021(18)
C00D 0.016(2) 0.019(2) 0.023(2) -0.0010(16) 0.0101(18) 0.0036(17)
C00E 0.018(2) 0.0133(18) 0.025(2) -0.0007(15) 0.0123(18) 0.0015(16)
C00F 0.015(2) 0.0154(18) 0.0147(18) 0.0002(14) 0.0100(16) 0.0003(16)
C00G 0.016(2) 0.019(2) 0.026(2) 0.0031(16) 0.0085(18) -0.0023(17)
C00H 0.016(2) 0.022(2) 0.0185(19) -0.0005(16) 0.0070(17) -0.0039(17)
C00I 0.009(2) 0.025(2) 0.036(2) 0.0062(18) 0.0095(19) 0.0011(17)
C00J 0.013(2) 0.0176(19) 0.0177(19) 0.0008(15) 0.0057(17) 0.0013(16)
C00K 0.017(2) 0.021(2) 0.024(2) -0.0011(16) 0.0106(18) 0.0040(17)
C00L 0.013(2) 0.024(2) 0.0183(19) -0.0023(16) 0.0089(17) 0.0031(17)
C00M 0.0061(19) 0.0211(19) 0.0147(18) -0.0012(15) 0.0045(15) -0.0010(15)
C00N 0.019(2) 0.0165(19) 0.022(2) -0.0015(16) 0.0095(18) 0.0017(17)
C00O 0.015(2) 0.0198(19) 0.020(2) -0.0001(16) 0.0090(17) -0.0031(17)
C00P 0.023(2) 0.0139(18) 0.023(2) -0.0026(15) 0.0155(18) -0.0006(17)
C00Q 0.013(2) 0.018(2) 0.029(2) -0.0057(16) 0.0109(18) 0.0001(16)
C00R 0.020(2) 0.019(2) 0.029(2) -0.0015(17) 0.0204(19) -0.0007(17)
C00S 0.0076(19) 0.019(2) 0.049(3) 0.0060(18) 0.006(2) -0.0009(18)
C00T 0.016(2) 0.0165(19) 0.035(2) -0.0060(17) 0.0175(19) -0.0037(17)
C00U 0.019(2) 0.0164(19) 0.022(2) -0.0031(16) 0.0087(18) -0.0002(17)
C00V 0.021(2) 0.0160(19) 0.019(2) 0.0005(15) 0.0095(18) -0.0011(17)
C00W 0.018(2) 0.026(2) 0.025(2) -0.0118(17) 0.0066(18) -0.0038(18)
C00X 0.014(2) 0.027(2) 0.0185(19) -0.0009(16) 0.0112(17) 0.0020(17)
C00Y 0.023(2) 0.031(2) 0.022(2) -0.0014(18) 0.0136(19) -0.0051(19)
C00Z 0.018(2) 0.017(2) 0.027(2) 0.0041(17) 0.0114(18) 0.0039(17)
C010 0.013(2) 0.0171(19) 0.031(2) -0.0066(17) 0.0085(18) -0.0002(16)
C011 0.019(2) 0.044(3) 0.016(2) -0.0037(19) 0.0063(18) -0.001(2)
C012 0.032(3) 0.043(3) 0.020(2) 0.0056(19) 0.013(2) -0.003(2)

loop_
_atom_type_symbol
_atom_type_description
_atom_type_scat_dispersion_real
_atom_type_scat_dispersion_imag
_atom_type_scat_source
C C 0.0033 0.0016 'International Tables Vol C Tables 4.2.6.8 and 6.1.1.4'
H H 0.0000 0.0000 'International Tables Vol C Tables 4.2.6.8 and 6.1.1.4'
P P 0.1023 0.0942 'International Tables Vol C Tables 4.2.6.8 and 6.1.1.4'
Se Se -0.0929 2.2259 'International Tables Vol C Tables 4.2.6.8 and 6.1.1.4'
V V 0.3005 0.5294 'International Tables Vol C Tables 4.2.6.8 and 6.1.1.4'

loop_
_geom_angle_atom_site_label_1
_geom_angle_atom_site_label_2
_geom_angle_atom_site_label_3
_geom_angle
_geom_angle_site_symmetry_1
_geom_angle_site_symmetry_3
C008 Se01 V004 106.51(12) . .
C00A Se02 V004 107.51(11) . .
C006 Se03 V004 106.82(11) . .
Se01 V004 Se01 84.79(3) . 2_655
Se01 V004 Se03 86.517(15) 2_655 .
Se01 V004 Se03 159.55(2) 2_655 2_655
Se01 V004 Se03 159.55(2) . .
Se01 V004 Se03 86.517(15) . 2_655
Se02 V004 Se01 108.40(2) 2_655 .
Se02 V004 Se01 81.132(17) . .
Se02 V004 Se01 81.131(17) 2_655 2_655
Se02 V004 Se01 108.40(2) . 2_655
Se02 V004 Se02 167.45(4) . 2_655
Se02 V004 Se03 88.431(19) . 2_655
Se02 V004 Se03 88.43(2) 2_655 .
Se02 V004 Se03 84.125(19) 2_655 2_655
Se02 V004 Se03 84.124(19) . .
Se03 V004 Se03 107.23(4) 2_655 .
C009 P005 C00L 110.92(17) . .
C009 P005 C00M 110.06(17) . .
C00F P005 C009 108.87(17) . .
C00F P005 C00L 107.14(17) . .
C00F P005 C00M 110.37(16) . .
C00L P005 C00M 109.44(17) . .
C00A C006 Se03 120.2(3) . .
C00P C006 Se03 120.8(3) . .
C00P C006 C00A 119.0(3) . .
C00U C007 C009 119.7(3) . .
C008 C008 Se01 120.70(12) 2_655 .
C008 C008 C00I 119.6(2) 2_655 .
C00I C008 Se01 119.6(3) . .
C007 C009 P005 121.2(3) . .
C007 C009 C00E 119.9(3) . .
C00E C009 P005 118.8(3) . .
C006 C00A Se02 121.0(3) . .
C00N C00A Se02 119.0(3) . .
C00N C00A C006 120.0(3) . .
C00H C00B C00F 119.2(3) . .
C00X C00C C00G 120.6(3) . .
C00G C00D C00M 120.2(3) . .
C00R C00E C009 119.5(4) . .
C00B C00F P005 121.3(3) . .
C00B C00F C00O 120.6(3) . .
C00O C00F P005 118.1(3) . .
C00D C00G C00C 119.7(4) . .
C00V C00H C00B 120.3(4) . .
C00S C00I C008 119.9(4) . .
C00X C00J C00M 120.6(3) . .
C00W C00K C00L 119.9(4) . .
C00K C00L P005 121.4(3) . .
C00K C00L C00Y 119.3(4) . .
C00Y C00L P005 119.3(3) . .
C00D C00M P005 119.5(3) . .
C00J C00M P005 120.9(3) . .
C00J C00M C00D 119.5(3) . .
C010 C00N C00A 120.7(4) . .
C00Z C00O C00F 119.4(4) . .
C006 C00P C00T 120.7(4) . .
C00R C00Q C00U 120.2(4) . .
C00E C00R C00Q 120.3(3) . .
C00S C00S C00I 120.5(3) 2_655 .
C010 C00T C00P 120.2(4) . .
C007 C00U C00Q 120.3(4) . .
C00H C00V C00Z 120.6(4) . .
C011 C00W C00K 120.6(4) . .
C00C C00X C00J 119.4(3) . .
C012 C00Y C00L 120.1(4) . .
C00O C00Z C00V 119.8(4) . .
C00N C010 C00T 119.5(4) . .
C00W C011 C012 119.4(4) . .
C00Y C012 C011 120.8(4) . .

loop_
_geom_bond_atom_site_label_1
_geom_bond_atom_site_label_2
_geom_bond_distance
_geom_bond_site_symmetry_2
Se01 V004 2.4825(7) .
Se01 C008 1.902(4) .
Se02 V004 2.4785(5) .
Se02 C00A 1.899(4) .
Se03 V004 2.5043(6) .
Se03 C006 1.909(4) .
P005 C009 1.798(4) .
P005 C00F 1.796(4) .
P005 C00L 1.799(4) .
P005 C00M 1.803(4) .
C006 C00A 1.399(5) .
C006 C00P 1.394(5) .
C007 C009 1.390(5) .
C007 C00U 1.383(5) .
C008 C008 1.391(8) 2_655
C008 C00I 1.406(5) .
C009 C00E 1.408(5) .
C00A C00N 1.395(5) .
C00B C00F 1.390(5) .
C00B C00H 1.386(5) .
C00C C00G 1.397(5) .
C00C C00X 1.382(5) .
C00D C00G 1.376(5) .
C00D C00M 1.397(5) .
C00E C00R 1.378(5) .
C00F C00O 1.395(5) .
C00H C00V 1.377(5) .
C00I C00S 1.385(6) .
C00J C00M 1.390(5) .
C00J C00X 1.384(5) .
C00K C00L 1.390(5) .
C00K C00W 1.389(5) .
C00L C00Y 1.396(5) .
C00N C010 1.387(5) .
C00O C00Z 1.384(5) .
C00P C00T 1.394(5) .
C00Q C00R 1.384(5) .
C00Q C00U 1.385(5) .
C00S C00S 1.378(9) 2_655
C00T C010 1.387(5) .
C00V C00Z 1.387(5) .
C00W C011 1.380(6) .
C00Y C012 1.374(5) .
C011 C012 1.386(6) .
